data_7035415
loop_
_publ_author_name
'Marshall, Kayleigh L.'
'Armstrong, Jennifer A.'
'Weller, Mark T.'

_publ_section_title
;
 Gallium fluoroarsenates.
;
_journal_issue 28
_journal_name_full 'Dalton transactions (Cambridge, England : 2003)'
_journal_page_first 12804
_journal_page_last 12811
_journal_paper_doi 10.1039/c5dt01094b
_journal_volume 44
_journal_year 2015
_chemical_formula_sum 'C8 H24 As F8 Ga2 N4 O5'
_chemical_formula_weight 622.67
_chemical_name_systematic
;
 ?
;
_space_group_crystal_system orthorhombic
_space_group_IT_number 61
_space_group_name_Hall '-P 2ac 2ab'
_space_group_name_H-M_alt 'P b c a'
_symmetry_space_group_name_Hall '-P 2ac 2ab'
_symmetry_space_group_name_H-M 'P b c a'
_atom_sites_solution_hydrogens geom
_audit_creation_method SHELXL-2013
_audit_update_record
;
2015-03-18 deposited with the CCDC.
2015-06-11 downloaded from the CCDC.
;
_cell_angle_alpha 90
_cell_angle_beta 90
_cell_angle_gamma 90
_cell_formula_units_Z 16
_cell_length_a 12.9563(2)
_cell_length_b 13.6686(2)
_cell_length_c 41.1833(5)
_cell_measurement_reflns_used 7681
_cell_measurement_temperature 150(2)
_cell_measurement_theta_max 69.4840
_cell_measurement_theta_min 4.0310
_cell_volume 7293.34(18)
_computing_cell_refinement
;
CrysAlisPro, Agilent Technologies,
Version 1.171.37.33 (release 27-03-2014 CrysAlis171 .NET)
(compiled Mar 27 2014,17:12:48)
;
_computing_data_collection
;
CrysAlisPro, Agilent Technologies,
Version 1.171.37.33 (release 27-03-2014 CrysAlis171 .NET)
(compiled Mar 27 2014,17:12:48)
;
_computing_data_reduction
;
CrysAlisPro, Agilent Technologies,
Version 1.171.37.33 (release 27-03-2014 CrysAlis171 .NET)
(compiled Mar 27 2014,17:12:48)
;
_computing_structure_refinement 'SHELXL-2013 (Sheldrick, 2013)'
_computing_structure_solution 'SHELXL-2013 (Sheldrick, 2013)'
_diffrn_ambient_temperature 150(2)
_diffrn_detector_area_resol_mean 16.2300
_diffrn_measured_fraction_theta_full 0.996
_diffrn_measured_fraction_theta_max 0.981
_diffrn_measurement_device_type 'SuperNova, Dual, Cu at zero, EosS2'
_diffrn_measurement_method 'four-circle diffractometer'
_diffrn_radiation_type CuK\a
_diffrn_radiation_wavelength 1.54184
_diffrn_reflns_av_R_equivalents 0.0423
_diffrn_reflns_av_unetI/netI 0.0447
_diffrn_reflns_Laue_measured_fraction_full 0.996
_diffrn_reflns_Laue_measured_fraction_max 0.981
_diffrn_reflns_limit_h_max 12
_diffrn_reflns_limit_h_min -15
_diffrn_reflns_limit_k_max 16
_diffrn_reflns_limit_k_min -10
_diffrn_reflns_limit_l_max 43
_diffrn_reflns_limit_l_min -49
_diffrn_reflns_number 17627
_diffrn_reflns_point_group_measured_fraction_full 0.996
_diffrn_reflns_point_group_measured_fraction_max 0.981
_diffrn_reflns_theta_full 67.684
_diffrn_reflns_theta_max 69.853
_diffrn_reflns_theta_min 4.824
_diffrn_source 'sealed X-ray tube'
_exptl_absorpt_coefficient_mu 6.713
_exptl_absorpt_correction_T_max 1.00000
_exptl_absorpt_correction_T_min 0.54025
_exptl_absorpt_correction_type multi-scan
_exptl_absorpt_process_details
;
CrysAlisPro, Agilent Technologies,
Version 1.171.37.33 (release 27-03-2014 CrysAlis171 .NET)
(compiled Mar 27 2014,17:12:48)
Empirical absorption correction using spherical harmonics,
 implemented in SCALE3 ABSPACK scaling algorithm.
;
_exptl_crystal_colour Colourless
_exptl_crystal_density_diffrn 2.268
_exptl_crystal_description Block
_exptl_crystal_F_000 4912
_exptl_crystal_size_max 0.2
_exptl_crystal_size_mid 0.2
_exptl_crystal_size_min 0.2
_refine_diff_density_max 1.364
_refine_diff_density_min -1.069
_refine_diff_density_rms 0.182
_refine_ls_extinction_method none
_refine_ls_goodness_of_fit_ref 1.047
_refine_ls_hydrogen_treatment constr
_refine_ls_matrix_type full
_refine_ls_number_parameters 505
_refine_ls_number_reflns 6761
_refine_ls_number_restraints 0
_refine_ls_restrained_S_all 1.047
_refine_ls_R_factor_all 0.0602
_refine_ls_R_factor_gt 0.0532
_refine_ls_shift/su_max 0.003
_refine_ls_shift/su_mean 0.000
_refine_ls_structure_factor_coef Fsqd
_refine_ls_weighting_details 'w=1/[\s^2^(Fo^2^)+(0.0898P)^2^+17.5749P] where P=(Fo^2^+2Fc^2^)/3'
_refine_ls_weighting_scheme calc
_refine_ls_wR_factor_gt 0.1387
_refine_ls_wR_factor_ref 0.1458
_reflns_Friedel_coverage 0.000
_reflns_number_gt 5892
_reflns_number_total 6761
_reflns_threshold_expression 'I > 2\s(I)'
_cod_data_source_file c5dt01094b2.cif
_cod_data_source_block shelx
_cod_depositor_comments 'Adding full bibliography for 7035414--7035415.cif.'
_cod_original_formula_sum 'C8 H24 As1 F8 Ga2 N4 O5'
_cod_database_code 7035415
_shelx_space_group_comment
;
The symmetry employed for this shelxl refinement is uniquely defined
by the following loop, which should always be used as a source of
symmetry information in preference to the above space-group names.
They are only intended as comments.
;
_shelxl_version_number 2013-4

loop_
_space_group_symop_operation_xyz
'x, y, z'
'-x+1/2, -y, z+1/2'
'-x, y+1/2, -z+1/2'
'x+1/2, -y+1/2, -z'
'-x, -y, -z'
'x-1/2, y, -z-1/2'
'x, -y-1/2, z-1/2'
'-x-1/2, y-1/2, z'

loop_
_atom_site_label
_atom_site_type_symbol
_atom_site_fract_x
_atom_site_fract_y
_atom_site_fract_z
_atom_site_U_iso_or_equiv
_atom_site_adp_type
_atom_site_occupancy
_atom_site_site_symmetry_order
_atom_site_calc_flag
_atom_site_refinement_flags_posn
_atom_site_refinement_flags_adp
C1 C 0.1908(5) 0.3771(5) 0.14360(17) 0.0378(16) Uani 1 1 d . .
H1A H 0.1205 0.3992 0.1471 0.045 Uiso 1 1 calc R U
H1B H 0.1971 0.3116 0.1525 0.045 Uiso 1 1 calc R U
C2 C 0.2632(5) 0.4434(5) 0.16060(14) 0.0370(17) Uani 1 1 d . .
H2A H 0.2464 0.4456 0.1835 0.044 Uiso 1 1 calc R U
H2B H 0.3332 0.4191 0.1584 0.044 Uiso 1 1 calc R U
C3 C 0.2071(5) 0.4743(5) 0.09395(13) 0.0286(14) Uani 1 1 d . .
H3A H 0.1370 0.4987 0.0959 0.034 Uiso 1 1 calc R U
H3B H 0.2245 0.4717 0.0711 0.034 Uiso 1 1 calc R U
C4 C 0.2790(5) 0.5419(5) 0.11099(18) 0.0354(15) Uani 1 1 d . .
H4A H 0.2717 0.6075 0.1023 0.043 Uiso 1 1 calc R U
H4B H 0.3497 0.5209 0.1075 0.043 Uiso 1 1 calc R U
C5 C 0.8736(5) 0.9769(4) 0.13131(14) 0.0271(12) Uani 1 1 d . .
H5A H 0.9422 0.9523 0.1265 0.033 Uiso 1 1 calc R U
H5B H 0.8770 1.0129 0.1516 0.033 Uiso 1 1 calc R U
C6 C 0.8389(5) 1.0446(4) 0.10433(13) 0.0298(14) Uani 1 1 d . .
H6A H 0.8856 1.0999 0.1029 0.036 Uiso 1 1 calc R U
H6B H 0.8406 1.0101 0.0838 0.036 Uiso 1 1 calc R U
C7 C 0.4008(3) 0.9124(3) 0.25673(10) 0.0074(8) Uani 1 1 d . .
H7A H 0.3519 0.8726 0.2687 0.009 Uiso 1 1 calc R U
H7B H 0.3625 0.9639 0.2459 0.009 Uiso 1 1 calc R U
C8 C 0.6590(5) 0.9964(4) 0.11486(14) 0.0304(14) Uani 1 1 d . .
H8A H 0.6544 0.9604 0.0946 0.037 Uiso 1 1 calc R U
H8B H 0.5909 1.0213 0.1200 0.037 Uiso 1 1 calc R U
C9 C 0.6944(5) 0.9285(4) 0.14156(14) 0.0266(13) Uani 1 1 d . .
H9A H 0.6934 0.9629 0.1622 0.032 Uiso 1 1 calc R U
H9B H 0.6475 0.8734 0.1431 0.032 Uiso 1 1 calc R U
C10 C 0.6073(4) 0.9559(4) 0.23710(12) 0.0136(10) Uani 1 1 d . .
H10A H 0.6453 0.9047 0.2482 0.016 Uiso 1 1 calc R U
H10B H 0.6564 0.9954 0.2251 0.016 Uiso 1 1 calc R U
C11 C 0.4524(4) 0.8517(4) 0.23227(13) 0.0194(11) Uani 1 1 d . .
H11A H 0.4018 0.8267 0.2170 0.023 Uiso 1 1 calc R U
H11B H 0.4854 0.7964 0.2428 0.023 Uiso 1 1 calc R U
C12 C 0.5541(4) 1.0178(4) 0.26132(14) 0.0223(11) Uani 1 1 d . .
H12A H 0.5195 1.0716 0.2504 0.027 Uiso 1 1 calc R U
H12B H 0.6042 1.0451 0.2763 0.027 Uiso 1 1 calc R U
C13 C 0.4625(4) 0.0264(4) 0.96822(13) 0.0181(10) Uani 1 1 d . .
H13A H 0.4171 0.0651 0.9546 0.022 Uiso 1 1 calc R U
H13B H 0.5031 -0.0159 0.9543 0.022 Uiso 1 1 calc R U
C14 C 0.5331(4) 0.0929(4) 0.98692(14) 0.0200(11) Uani 1 1 d . .
H14A H 0.5755 0.1301 0.9720 0.024 Uiso 1 1 calc R U
H14B H 0.4925 0.1387 0.9996 0.024 Uiso 1 1 calc R U
C15 C 0.4514(4) 0.5232(4) 1.03055(14) 0.0246(12) Uani 1 1 d . .
H15A H 0.4772 0.4719 1.0447 0.030 Uiso 1 1 calc R U
H15B H 0.4060 0.5648 1.0432 0.030 Uiso 1 1 calc R U
C16 C 0.4599(5) 0.4174(4) 0.98207(14) 0.0252(12) Uani 1 1 d . .
H16A H 0.4197 0.3924 0.9640 0.030 Uiso 1 1 calc R U
H16B H 0.4859 0.3620 0.9943 0.030 Uiso 1 1 calc R U
N1 N 0.2134(4) 0.3750(4) 0.10803(12) 0.0286(11) Uani 1 1 d . .
H1C H 0.2820 0.3486 0.1045 0.034 Uiso 1 1 calc R U
H1D H 0.1642 0.3325 0.0972 0.034 Uiso 1 1 calc R U
N2 N 0.2559(5) 0.5427(4) 0.14661(14) 0.0379(14) Uani 1 1 d . .
H2C H 0.3043 0.5856 0.1576 0.045 Uiso 1 1 calc R U
H2D H 0.1869 0.5682 0.1501 0.045 Uiso 1 1 calc R U
N3 N 0.4756(4) 0.9572(4) 0.27995(13) 0.0332(12) Uani 1 1 d . .
H3C H 0.5107 0.9062 0.2921 0.040 Uiso 1 1 calc R U
H3D H 0.4390 0.9985 0.2953 0.040 Uiso 1 1 calc R U
N4 N 0.5326(4) 0.9111(4) 0.21419(13) 0.0366(13) Uani 1 1 d . .
H4C H 0.5692 0.8691 0.1991 0.044 Uiso 1 1 calc R U
H4D H 0.4987 0.9622 0.2018 0.044 Uiso 1 1 calc R U
N5 N 0.7321(5) 1.0800(3) 0.11086(12) 0.0286(12) Uani 1 1 d . .
H5C H 0.7094 1.1209 0.0930 0.034 Uiso 1 1 calc R U
H5D H 0.7319 1.1195 0.1304 0.034 Uiso 1 1 calc R U
N6 N 0.8003(4) 0.8927(3) 0.13488(11) 0.0229(10) Uani 1 1 d . .
H6C H 0.8002 0.8542 0.1151 0.027 Uiso 1 1 calc R U
H6D H 0.8229 0.8509 0.1525 0.027 Uiso 1 1 calc R U
N7 N 0.3997(3) -0.0344(3) 0.99105(10) 0.0183(9) Uani 1 1 d . .
H7C H 0.3556 0.0079 1.0039 0.022 Uiso 1 1 calc R U
H7D H 0.3558 -0.0782 0.9787 0.022 Uiso 1 1 calc R U
N8 N 0.3924(4) 0.4789(3) 1.00342(12) 0.0233(10) Uani 1 1 d . .
H8C H 0.3612 0.5304 0.9905 0.028 Uiso 1 1 calc R U
H8D H 0.3373 0.4387 1.0122 0.028 Uiso 1 1 calc R U
O1 O 0.4130(3) -0.3174(3) 0.92963(9) 0.0210(8) Uani 1 1 d . .
O2 O 0.4149(3) 0.2501(3) 1.04007(9) 0.0223(8) Uani 1 1 d . .
O3 O 0.1155(3) 0.1437(3) 0.32181(10) 0.0264(9) Uani 1 1 d . .
O4 O 0.5904(3) -0.3234(3) 0.89622(9) 0.0223(8) Uani 1 1 d . .
O5 O 0.5031(3) -0.1451(3) 0.90951(10) 0.0265(9) Uani 1 1 d . .
O6 O -0.0586(3) 0.1995(3) 0.28910(9) 0.0243(9) Uani 1 1 d . .
O7 O -0.0667(3) 0.1135(3) 0.35141(9) 0.0213(8) Uani 1 1 d . .
O8 O 0.0042(4) 0.3012(3) 0.34214(10) 0.0281(10) Uani 1 1 d . .
OW1 O 0.5300(5) 0.1554(6) 0.3426(2) 0.089(3) Uani 1 1 d . .
OW2 O 0.5030(5) 0.2105(6) 0.9054(3) 0.106(3) Uani 1 1 d . .
F1 F -0.2803(3) 0.1916(2) 0.31053(7) 0.0241(7) Uani 1 1 d . .
F2 F -0.2115(2) 0.3285(2) 0.27196(7) 0.0188(6) Uani 1 1 d . .
F3 F -0.1947(2) 0.0559(2) 0.27478(7) 0.0199(7) Uani 1 1 d . .
F4 F 0.1809(2) 0.1831(2) 0.25582(7) 0.0147(6) Uani 1 1 d . .
F5 F 0.3618(2) 0.1983(2) 0.27114(7) 0.0149(6) Uani 1 1 d . .
F6 F 0.2154(3) 0.3149(2) 0.30185(7) 0.0190(6) Uani 1 1 d . .
F7 F 0.2631(2) 0.0447(2) 0.29523(7) 0.0179(6) Uani 1 1 d . .
F8 F 0.3193(2) 0.1856(2) 0.33716(7) 0.0195(6) Uani 1 1 d . .
F9 F 0.2526(2) 0.3613(2) 1.02456(7) 0.0195(6) Uani 1 1 d . .
F10 F 0.1975(3) 0.2220(2) 1.06417(8) 0.0263(7) Uani 1 1 d . .
F11 F 0.2888(2) 0.0900(2) 1.02766(7) 0.0207(7) Uani 1 1 d . .
F12 F 0.3485(2) -0.2895(2) 0.99753(7) 0.0160(6) Uani 1 1 d . .
F13 F 0.1681(2) -0.2723(2) 0.98171(7) 0.0151(6) Uani 1 1 d . .
F14 F 0.3021(2) -0.1552(2) 0.94988(7) 0.0186(6) Uani 1 1 d . .
F15 F 0.2063(2) -0.2898(2) 0.91606(7) 0.0197(6) Uani 1 1 d . .
F16 F 0.2725(2) -0.4272(2) 0.95831(7) 0.0177(6) Uani 1 1 d . .
Ga1 Ga 0.24061(5) 0.17970(4) 0.29914(2) 0.01236(16) Uani 1 1 d . .
Ga2 Ga -0.19788(5) 0.19248(4) 0.27325(2) 0.01255(16) Uani 1 1 d . .
Ga3 Ga 0.28800(5) -0.29200(4) 0.95388(2) 0.01266(16) Uani 1 1 d . .
Ga4 Ga 0.27515(5) 0.22558(4) 1.02629(2) 0.01356(16) Uani 1 1 d . .
As1 As -0.00403(4) 0.18664(4) 0.32528(2) 0.01383(16) Uani 1 1 d . .
As2 As 0.52514(4) -0.26073(4) 0.92446(2) 0.01355(15) Uani 1 1 d . .

loop_
_atom_site_aniso_label
_atom_site_aniso_U_11
_atom_site_aniso_U_22
_atom_site_aniso_U_33
_atom_site_aniso_U_23
_atom_site_aniso_U_13
_atom_site_aniso_U_12
C1 0.035(4) 0.035(3) 0.043(4) 0.016(3) 0.009(3) 0.009(3)
C2 0.043(4) 0.056(4) 0.012(3) -0.001(3) -0.002(3) 0.034(3)
C3 0.035(3) 0.040(3) 0.011(2) 0.000(2) -0.004(2) 0.017(3)
C4 0.036(3) 0.022(3) 0.048(4) 0.011(3) 0.004(3) 0.003(3)
C5 0.034(3) 0.020(3) 0.027(3) -0.003(2) -0.001(3) 0.002(2)
C6 0.048(4) 0.024(3) 0.017(3) -0.001(2) 0.003(3) -0.005(3)
C7 0.0050(19) 0.008(2) 0.009(2) 0.0061(16) 0.0005(17) 0.0017(16)
C8 0.044(4) 0.025(3) 0.023(3) -0.002(2) -0.007(3) 0.010(3)
C9 0.041(4) 0.021(3) 0.017(3) -0.001(2) -0.002(3) 0.003(3)
C10 0.010(2) 0.012(2) 0.019(2) 0.0104(19) 0.0032(19) 0.0010(18)
C11 0.020(3) 0.017(2) 0.021(3) 0.003(2) 0.001(2) 0.000(2)
C12 0.020(3) 0.021(3) 0.026(3) 0.004(2) 0.002(2) 0.000(2)
C13 0.015(2) 0.022(3) 0.017(2) -0.006(2) 0.000(2) 0.001(2)
C14 0.016(2) 0.018(2) 0.027(3) -0.003(2) -0.001(2) 0.000(2)
C15 0.025(3) 0.025(3) 0.024(3) 0.009(2) 0.001(2) 0.002(2)
C16 0.026(3) 0.023(3) 0.027(3) 0.005(2) -0.005(2) -0.001(2)
N1 0.033(3) 0.020(2) 0.032(3) -0.009(2) -0.011(2) 0.008(2)
N2 0.044(3) 0.030(3) 0.040(3) -0.020(3) -0.021(3) 0.021(3)
N3 0.033(3) 0.039(3) 0.028(3) 0.010(2) 0.003(2) 0.001(2)
N4 0.040(3) 0.038(3) 0.031(3) 0.009(2) 0.007(3) 0.003(3)
N5 0.058(4) 0.012(2) 0.015(2) 0.0022(18) -0.007(2) 0.008(2)
N6 0.041(3) 0.014(2) 0.013(2) 0.0013(17) -0.006(2) 0.005(2)
N7 0.017(2) 0.019(2) 0.019(2) -0.0073(18) 0.0005(18) -0.0004(18)
N8 0.019(2) 0.020(2) 0.031(3) 0.011(2) 0.002(2) 0.0005(19)
O1 0.023(2) 0.0222(19) 0.0179(18) -0.0062(15) 0.0058(16) -0.0053(16)
O2 0.022(2) 0.029(2) 0.0156(18) -0.0038(16) -0.0016(16) 0.0002(17)
O3 0.019(2) 0.030(2) 0.030(2) 0.0136(17) 0.0065(17) 0.0052(17)
O4 0.028(2) 0.0233(18) 0.0158(18) -0.0023(15) -0.0016(16) 0.0080(17)
O5 0.040(2) 0.0171(19) 0.022(2) 0.0037(16) 0.0082(18) 0.0064(18)
O6 0.022(2) 0.036(2) 0.0149(18) 0.0042(16) -0.0037(16) -0.0076(17)
O7 0.028(2) 0.0192(18) 0.0165(18) 0.0013(14) 0.0002(16) -0.0068(16)
O8 0.047(3) 0.0144(19) 0.023(2) -0.0036(16) 0.0117(19) -0.0082(18)
OW1 0.047(4) 0.079(5) 0.140(8) 0.021(5) -0.001(4) -0.011(4)
OW2 0.046(4) 0.084(5) 0.190(10) 0.040(6) 0.021(5) 0.010(4)
F1 0.0370(19) 0.0214(16) 0.0138(15) 0.0015(12) 0.0071(14) 0.0050(14)
F2 0.0254(16) 0.0140(14) 0.0170(14) -0.0029(12) 0.0002(12) -0.0010(12)
F3 0.0273(17) 0.0117(14) 0.0207(15) 0.0015(12) 0.0038(13) 0.0019(12)
F4 0.0185(14) 0.0153(13) 0.0103(13) 0.0008(11) -0.0027(11) -0.0026(12)
F5 0.0158(14) 0.0183(14) 0.0108(13) 0.0009(11) -0.0015(11) -0.0020(12)
F6 0.0300(17) 0.0127(14) 0.0144(14) -0.0037(11) -0.0036(13) 0.0035(12)
F7 0.0225(15) 0.0134(14) 0.0177(14) 0.0002(12) -0.0029(12) -0.0022(12)
F8 0.0282(17) 0.0167(14) 0.0135(14) 0.0027(11) -0.0034(13) 0.0005(13)
F9 0.0252(16) 0.0114(14) 0.0219(15) -0.0014(12) 0.0011(13) 0.0008(12)
F10 0.042(2) 0.0203(16) 0.0168(15) -0.0022(13) 0.0074(15) -0.0024(15)
F11 0.0309(17) 0.0126(14) 0.0186(15) -0.0004(12) -0.0017(13) 0.0024(13)
F12 0.0180(15) 0.0168(14) 0.0132(13) -0.0027(11) -0.0002(11) 0.0007(12)
F13 0.0186(15) 0.0153(14) 0.0114(13) -0.0014(11) -0.0020(12) -0.0012(12)
F14 0.0324(17) 0.0119(13) 0.0114(13) 0.0003(11) -0.0014(12) -0.0034(13)
F15 0.0259(17) 0.0203(15) 0.0129(14) -0.0018(12) -0.0049(12) 0.0015(13)
F16 0.0276(16) 0.0108(13) 0.0147(14) -0.0008(11) 0.0023(12) -0.0014(12)
Ga1 0.0174(3) 0.0115(3) 0.0082(3) 0.0013(2) -0.0001(2) 0.0007(2)
Ga2 0.0185(3) 0.0108(3) 0.0084(3) 0.0002(2) -0.0002(2) 0.0001(2)
Ga3 0.0190(3) 0.0110(3) 0.0080(3) -0.0005(2) -0.0005(2) -0.0012(2)
Ga4 0.0197(3) 0.0121(3) 0.0088(3) -0.0014(2) -0.0002(2) 0.0014(2)
As1 0.0170(3) 0.0144(3) 0.0101(3) 0.0010(2) 0.0002(2) -0.0009(2)
As2 0.0178(3) 0.0137(3) 0.0091(3) -0.0006(2) -0.0004(2) -0.0002(2)

loop_
_atom_type_symbol
_atom_type_description
_atom_type_scat_dispersion_real
_atom_type_scat_dispersion_imag
_atom_type_scat_source
C C 0.0181 0.0091 'International Tables Vol C Tables 4.2.6.8 and 6.1.1.4'
H H 0.0000 0.0000 'International Tables Vol C Tables 4.2.6.8 and 6.1.1.4'
N N 0.0311 0.0180 'International Tables Vol C Tables 4.2.6.8 and 6.1.1.4'
O O 0.0492 0.0322 'International Tables Vol C Tables 4.2.6.8 and 6.1.1.4'
F F 0.0727 0.0534 'International Tables Vol C Tables 4.2.6.8 and 6.1.1.4'
Ga Ga -1.2846 0.7763 'International Tables Vol C Tables 4.2.6.8 and 6.1.1.4'
As As -0.9300 1.0051 'International Tables Vol C Tables 4.2.6.8 and 6.1.1.4'

loop_
_geom_angle_atom_site_label_1
_geom_angle_atom_site_label_2
_geom_angle_atom_site_label_3
_geom_angle
_geom_angle_site_symmetry_1
_geom_angle_site_symmetry_3
C2 C1 N1 110.6(5) . .
N2 C2 C1 109.7(5) . .
N1 C3 C4 110.5(5) . .
C3 C4 N2 109.9(5) . .
N6 C5 C6 110.7(5) . .
N5 C6 C5 110.0(5) . .
C11 C7 N3 112.1(4) . .
N5 C8 C9 111.0(5) . .
N6 C9 C8 110.4(5) . .
C12 C10 N4 111.2(4) . .
C7 C11 N4 110.3(4) . .
C10 C12 N3 109.9(5) . .
N7 C13 C14 110.2(4) . .
N7 C14 C13 110.1(4) 5_657 .
N8 C15 C16 110.8(5) . 5_667
N8 C16 C15 110.3(5) . 5_667
C3 N1 C1 110.9(5) . .
C2 N2 C4 111.3(5) . .
C7 N3 C12 109.5(4) . .
C10 N4 C11 110.9(4) . .
C6 N5 C8 111.1(5) . .
C9 N6 C5 110.5(4) . .
C14 N7 C13 111.2(4) 5_657 .
C15 N8 C16 111.8(4) . .
As2 O1 Ga3 135.7(2) . .
As2 O2 Ga4 135.5(2) 5_657 .
As1 O3 Ga1 137.1(2) . .
As1 O6 Ga2 134.5(2) . .
Ga1 F4 Ga2 103.91(13) . 6_656
Ga1 F5 Ga2 102.97(13) . 6_656
Ga3 F12 Ga4 102.97(14) . 8_655
Ga3 F13 Ga4 104.30(13) . 8_655
F8 Ga1 F7 91.68(13) . .
F8 Ga1 F6 90.15(13) . .
F7 Ga1 F6 178.17(13) . .
F8 Ga1 O3 93.63(16) . .
F7 Ga1 O3 85.49(16) . .
F6 Ga1 O3 94.37(16) . .
F8 Ga1 F4 169.66(13) . .
F7 Ga1 F4 90.39(12) . .
F6 Ga1 F4 87.82(12) . .
O3 Ga1 F4 96.63(15) . .
F8 Ga1 F5 92.88(13) . .
F7 Ga1 F5 87.27(13) . .
F6 Ga1 F5 92.66(13) . .
O3 Ga1 F5 170.40(16) . .
F4 Ga1 F5 77.09(12) . .
F3 Ga2 F2 175.84(14) . .
F3 Ga2 F1 88.80(13) . .
F2 Ga2 F1 88.60(14) . .
F3 Ga2 O6 91.01(16) . .
F2 Ga2 O6 92.79(16) . .
F1 Ga2 O6 104.93(16) . .
F3 Ga2 F4 88.48(13) . 6_556
F2 Ga2 F4 88.40(13) . 6_556
F1 Ga2 F4 92.47(14) . 6_556
O6 Ga2 F4 162.59(14) . 6_556
F3 Ga2 F5 93.56(12) . 6_556
F2 Ga2 F5 88.33(13) . 6_556
F1 Ga2 F5 167.94(14) . 6_556
O6 Ga2 F5 86.87(15) . 6_556
F4 Ga2 F5 75.79(12) 6_556 6_556
F16 Ga3 F15 92.07(13) . .
F16 Ga3 F14 179.13(14) . .
F15 Ga3 F14 88.06(13) . .
F16 Ga3 O1 87.86(15) . .
F15 Ga3 O1 92.63(15) . .
F14 Ga3 O1 92.99(15) . .
F16 Ga3 F13 89.64(13) . .
F15 Ga3 F13 92.07(13) . .
F14 Ga3 F13 89.49(13) . .
O1 Ga3 F13 174.75(15) . .
F16 Ga3 F12 88.33(13) . .
F15 Ga3 F12 169.20(13) . .
F14 Ga3 F12 91.39(12) . .
O1 Ga3 F12 98.17(15) . .
F13 Ga3 F12 77.13(12) . .
F10 Ga4 F11 89.98(14) . .
F10 Ga4 F9 88.49(14) . .
F11 Ga4 F9 176.46(15) . .
F10 Ga4 O2 105.45(16) . .
F11 Ga4 O2 94.29(16) . .
F9 Ga4 O2 89.19(16) . .
F10 Ga4 F13 169.00(15) . 8_665
F11 Ga4 F13 90.43(13) . 8_665
F9 Ga4 F13 90.46(13) . 8_665
O2 Ga4 F13 85.48(14) . 8_665
F10 Ga4 F12 93.48(15) . 8_665
F11 Ga4 F12 89.51(13) . 8_665
F9 Ga4 F12 87.40(13) . 8_665
O2 Ga4 F12 160.67(14) . 8_665
F13 Ga4 F12 75.53(12) 8_665 8_665
O6 As1 O3 111.0(2) . .
O6 As1 O7 115.64(19) . .
O3 As1 O7 107.19(19) . .
O6 As1 O8 107.0(2) . .
O3 As1 O8 107.4(2) . .
O7 As1 O8 108.30(18) . .
O2 As2 O1 109.69(19) 5_657 .
O2 As2 O4 114.84(19) 5_657 .
O1 As2 O4 106.98(19) . .
O2 As2 O5 108.2(2) 5_657 .
O1 As2 O5 109.2(2) . .
O4 As2 O5 107.81(19) . .

loop_
_geom_bond_atom_site_label_1
_geom_bond_atom_site_label_2
_geom_bond_distance
_geom_bond_site_symmetry_2
C1 C2 1.480(10) .
C1 N1 1.494(9) .
C2 N2 1.477(9) .
C3 N1 1.479(8) .
C3 C4 1.489(9) .
C4 N2 1.497(9) .
C5 N6 1.500(8) .
C5 C6 1.515(8) .
C6 N5 1.490(9) .
C7 C11 1.467(7) .
C7 N3 1.493(7) .
C8 N5 1.493(8) .
C8 C9 1.510(8) .
C9 N6 1.483(8) .
C10 C12 1.479(7) .
C10 N4 1.484(8) .
C11 N4 1.514(7) .
C12 N3 1.520(7) .
C13 N7 1.496(7) .
C13 C14 1.502(7) .
C14 N7 1.490(7) 5_657
C15 N8 1.483(7) .
C15 C16 1.501(8) 5_667
C16 N8 1.498(7) .
C16 C15 1.501(8) 5_667
N7 C14 1.490(7) 5_657
O1 As2 1.661(4) .
O1 Ga3 1.934(4) .
O2 As2 1.661(4) 5_657
O2 Ga4 1.927(4) .
O3 As1 1.663(4) .
O3 Ga1 1.934(4) .
O4 As2 1.674(4) .
O5 As2 1.720(4) .
O6 As1 1.659(4) .
O6 Ga2 1.921(4) .
O7 As1 1.679(4) .
O8 As1 1.716(4) .
F1 Ga2 1.870(3) .
F2 Ga2 1.869(3) .
F3 Ga2 1.869(3) .
F4 Ga1 1.945(3) .
F4 Ga2 1.980(3) 6_656
F5 Ga1 1.964(3) .
F5 Ga2 1.987(3) 6_656
F6 Ga1 1.880(3) .
F7 Ga1 1.875(3) .
F8 Ga1 1.870(3) .
F9 Ga4 1.879(3) .
F10 Ga4 1.857(3) .
F11 Ga4 1.862(3) .
F12 Ga3 1.961(3) .
F12 Ga4 2.003(3) 8_655
F13 Ga3 1.950(3) .
F13 Ga4 1.978(3) 8_655
F14 Ga3 1.886(3) .
F15 Ga3 1.883(3) .
F16 Ga3 1.868(3) .
Ga2 F4 1.980(3) 6_556
Ga2 F5 1.987(3) 6_556
Ga4 F13 1.978(3) 8_665
Ga4 F12 2.003(3) 8_665
As2 O2 1.661(4) 5_657
